data_2000702
loop_
_publ_author_name
'Kakehi, A.'
'Kitajima, K.'
'Ito, S.'
'Takusagawa, N.'

_publ_section_title
;
 Structure of a cyclopenta[<i>hi</i>]indolizine
;
_journal_issue 8
_journal_name_full 'Acta Crystallographica Section C'
_journal_page_first 1499
_journal_page_last 1500
_journal_paper_doi 10.1107/S0108270191014531
_journal_volume 48
_journal_year 1992
_chemical_formula_sum 'C13 H13 N O2'
_chemical_formula_weight 215.25
_space_group_IT_number 2
_space_group_name_Hall '-P 1'
_space_group_name_H-M_alt 'P -1'
_symmetry_cell_setting triclinic
_symmetry_space_group_name_Hall '-P 1'
_symmetry_space_group_name_H-M 'P -1'
_cell_angle_alpha 105.670(10)
_cell_angle_beta 118.140(10)
_cell_angle_gamma 79.850(10)
_cell_formula_units_Z 2
_cell_length_a 8.2390(10)
_cell_length_b 9.7500(10)
_cell_length_c 7.8560(10)
_cell_volume 534.91(12)
_diffrn_radiation_type Mo
_diffrn_radiation_wavelength 0.71069
_exptl_absorpt_coefficient_mu 0.085
_exptl_crystal_density_diffrn 1.336
_exptl_crystal_F_000 228
_cod_data_source_file al0510.cif
_cod_data_source_block al0510a
_cod_original_cell_volume 534.80(10)
_cod_original_formula_sum 'C13 H13 N1 O2'
_cod_database_code 2000702

loop_
_space_group_symop_id
_space_group_symop_operation_xyz
1 x,y,z
2 -x,-y,-z

loop_
_atom_site_label
_atom_site_fract_x
_atom_site_fract_y
_atom_site_fract_z
O(1) -.1818(2) .23360(10) -.6085(2)
O(2) -.26020(10) .05060(10) -.54230(10)
N(1) .0627(2) .31750(10) -.1950(2)
C(1) -.0488(2) .2018(2) -.2809(2)
C(2) -.0237(2) .1379(2) -.1282(2)
C(3) .1032(2) .2137(2) .0505(2)
C(4) .2045(3) .2366(2) .2738(2)
C(5) .3237(3) .3697(2) .3395(3)
C(6) .2735(2) .4180(2) .1507(2)
C(7) .3129(2) .5227(2) .0924(3)
C(8) .2244(2) .5213(2) -.1140(3)
C(9) .1038(2) .4239(2) -.2539(3)
C(10) .1505(2) .32040(10) .0017(2)
C(11) -.1660(2) .1668(2) -.4908(2)
C(12) -.3803(2) .0039(2) -.7515(2)
C(13) -.4718(3) -.1238(2) -.7745(3)
H(1) -.087(2) .057(2) -.151(2)
H(2) .118(2) .259(2) .334(3)
H(3) .286(2) .151(2) .323(3)
H(4) .297(2) .450(2) .437(3)
H(5) .457(3) .344(2) .410(3)
H(6) .397(2) .592(2) .183(3)
H(7) .251(2) .594(2) -.155(3)
H(8) .043(2) .421(2) -.387(3)
H(9) -.470(2) .089(2) -.797(2)
H(10) -.301(2) -.017(2) -.820(3)
H(11) -.543(3) -.097(2) -.694(3)
H(12) -.384(3) -.201(2) -.732(3)
H(13) -.556(3) -.157(2) -.909(3)

loop_
_geom_bond_atom_site_label_1
_geom_bond_atom_site_label_2
_geom_bond_distance
O(1) C(11) 1.216(2)
O(2) C(11) 1.347(2)
O(2) C(12) 1.452(2)
N(1) C(1) 1.394(2)
N(1) C(9) 1.391(2)
N(1) C(10) 1.356(2)
C(1) C(2) 1.412(2)
C(1) C(11) 1.442(2)
C(2) C(3) 1.392(2)
C(2) H(1) 0.95(2)
C(3) C(4) 1.516(2)
C(3) C(10) 1.372(2)
C(4) C(5) 1.589(2)
C(4) H(2) 0.99(2)
C(4) H(3) 1.02(2)
C(5) C(6) 1.523(2)
C(5) H(4) 1.01(2)
C(5) H(5) 0.99(2)
C(6) C(7) 1.367(2)
C(6) C(10) 1.386(2)
C(7) C(8) 1.428(3)
C(7) H(6) 0.94(2)
C(8) C(9) 1.355(3)
C(8) H(7) 0.95(2)
C(9) H(8) 0.92(2)
C(12) C(13) 1.494(3)
C(12) H(9) 1.03(2)
C(12) H(10) 0.99(2)
C(13) H(11) 1.01(2)
C(13) H(12) 0.96(2)
C(13) H(13) 0.95(2)
